data_2230220
loop_
_publ_author_name
'Guo, Zhanqiang'
'Tang, Shengan'
'Duan, Hongquan'

_publ_section_title
;
 11,20-Dihydroxy-3-oxopregna-1,4-dien-21-oic acid monohydrate
;
_journal_coeditor_code BH2337
_journal_issue 6
_journal_name_full 'Acta Crystallographica Section E'
_journal_page_first o1290
_journal_paper_doi 10.1107/S1600536811015224
_journal_volume 67
_journal_year 2011
_chemical_formula_iupac 'C21 H28 O5, H2 O'
_chemical_formula_moiety 'C21 H28 O5, H2 O'
_chemical_formula_sum 'C21 H30 O6'
_chemical_formula_weight 378.45
_chemical_name_systematic
;
11,20-Dihydroxy-3-oxopregna-1,4-dien-21-oic acid monohydrate
;
_space_group_IT_number 19
_symmetry_cell_setting orthorhombic
_symmetry_space_group_name_Hall 'P 2ac 2ab'
_symmetry_space_group_name_H-M 'P 21 21 21'
_atom_sites_solution_hydrogens geom
_atom_sites_solution_primary direct
_atom_sites_solution_secondary difmap
_audit_creation_method SHELXL97
_cell_angle_alpha 90.00
_cell_angle_beta 90.00
_cell_angle_gamma 90.00
_cell_formula_units_Z 4
_cell_length_a 11.801(2)
_cell_length_b 12.526(3)
_cell_length_c 12.884(3)
_cell_measurement_reflns_used 25
_cell_measurement_temperature 113(2)
_cell_measurement_theta_max 22.49
_cell_measurement_theta_min 4.14
_cell_volume 1904.5(7)
_computing_cell_refinement 'CrystalClear (Rigaku, 2005)'
_computing_data_collection 'CrystalClear (Rigaku, 2005)'
_computing_data_reduction 'CrystalClear (Rigaku, 2005)'
_computing_molecular_graphics 'SHELXTL (Sheldrick, 2008)'
_computing_publication_material 'SHELXTL (Sheldrick, 2008)'
_computing_structure_refinement 'SHELXL97 (Sheldrick, 2008)'
_computing_structure_solution 'SHELXS97 (Sheldrick, 2008)'
_diffrn_ambient_temperature 113(2)
_diffrn_detector_area_resol_mean 7.31
_diffrn_measured_fraction_theta_full 0.999
_diffrn_measured_fraction_theta_max 0.999
_diffrn_measurement_device_type 'Rigaku Saturn CCD area=detector'
_diffrn_measurement_method '\w and \f'
_diffrn_radiation_monochromator confocal
_diffrn_radiation_source 'rotating anode'
_diffrn_radiation_type MoK\a
_diffrn_radiation_wavelength 0.71073
_diffrn_reflns_av_R_equivalents 0.0457
_diffrn_reflns_av_sigmaI/netI 0.0286
_diffrn_reflns_limit_h_max 14
_diffrn_reflns_limit_h_min -12
_diffrn_reflns_limit_k_max 11
_diffrn_reflns_limit_k_min -14
_diffrn_reflns_limit_l_max 15
_diffrn_reflns_limit_l_min -15
_diffrn_reflns_number 13023
_diffrn_reflns_theta_full 25.01
_diffrn_reflns_theta_max 25.01
_diffrn_reflns_theta_min 2.27
_diffrn_standards_decay_% 0
_diffrn_standards_interval_count 0
_diffrn_standards_interval_time 0
_diffrn_standards_number 0
_exptl_absorpt_coefficient_mu 0.096
_exptl_absorpt_correction_T_max 0.9905
_exptl_absorpt_correction_T_min 0.9811
_exptl_absorpt_correction_type psi-scan
_exptl_absorpt_process_details '(CrystalClear; Rigaku, 2005)'
_exptl_crystal_colour colourless
_exptl_crystal_density_diffrn 1.320
_exptl_crystal_density_method 'not measured'
_exptl_crystal_description block
_exptl_crystal_F_000 816
_exptl_crystal_size_max 0.20
_exptl_crystal_size_mid 0.10
_exptl_crystal_size_min 0.10
_refine_diff_density_max 0.224
_refine_diff_density_min -0.175
_refine_ls_extinction_coef 0.026(3)
_refine_ls_extinction_expression Fc^*^=kFc[1+0.001xFc^2^\l^3^/sin(2\q)]^-1/4^
_refine_ls_extinction_method 'SHELXL97 (Sheldrick, 2008)'
_refine_ls_goodness_of_fit_ref 1.061
_refine_ls_hydrogen_treatment constr
_refine_ls_matrix_type full
_refine_ls_number_constraints 0
_refine_ls_number_parameters 232
_refine_ls_number_reflns 1922
_refine_ls_number_restraints 0
_refine_ls_restrained_S_all 1.061
_refine_ls_R_factor_all 0.0381
_refine_ls_R_factor_gt 0.0350
_refine_ls_shift/su_max 0.001
_refine_ls_shift/su_mean 0.000
_refine_ls_structure_factor_coef Fsqd
_refine_ls_weighting_details 'calc w=1/[\s^2^(Fo^2^)+(0.0589P)^2^+0.0073P] where P=(Fo^2^+2Fc^2^)/3'
_refine_ls_weighting_scheme calc
_refine_ls_wR_factor_gt 0.0830
_refine_ls_wR_factor_ref 0.0853
_reflns_number_gt 1809
_reflns_number_total 1922
_reflns_threshold_expression I>2\s(I)
_cod_data_source_file bh2337.cif
_cod_data_source_block I
_cod_database_code 2230220
_cod_database_fobs_code 2230220

loop_
_symmetry_equiv_pos_as_xyz
'x, y, z'
'-x+1/2, -y, z+1/2'
'-x, y+1/2, -z+1/2'
'x+1/2, -y+1/2, -z'

loop_
_atom_site_type_symbol
_atom_site_label
_atom_site_fract_x
_atom_site_fract_y
_atom_site_fract_z
_atom_site_U_iso_or_equiv
_atom_site_adp_type
_atom_site_calc_flag
_atom_site_refinement_flags
_atom_site_occupancy
_atom_site_symmetry_multiplicity
_atom_site_disorder_assembly
_atom_site_disorder_group
O O1 0.30262(15) 0.07528(11) 0.89120(11) 0.0247(4) Uani d . 1 1 . .
O O2 0.06804(6) 0.10188(5) 0.41310(5) 0.0210(4) Uani d . 1 1 . .
H H2 0.0958 0.0443 0.3967 0.031 Uiso d R 1 1 . .
O O3 0.15678(6) 0.53818(5) 0.12731(5) 0.0257(4) Uani d . 1 1 . .
H H3 0.1016 0.5765 0.1169 0.039 Uiso d R 1 1 . .
O O4 0.29729(6) 0.36129(5) 0.13021(5) 0.0287(4) Uani d . 1 1 . .
H H4 0.3291 0.3118 0.1004 0.043 Uiso d R 1 1 . .
O O5 0.14172(6) 0.27905(5) 0.07258(5) 0.0340(4) Uani d . 1 1 . .
O O6 0.41158(6) 0.22413(5) 1.01436(5) 0.0318(5) Uani d . 1 1 . .
H H61 0.3671 0.1799 0.9832 0.048 Uiso d R 1 1 . .
H H62 0.4755 0.2338 0.9842 0.048 Uiso d R 1 1 . .
C C1 0.17278(6) 0.04907(5) 0.64360(5) 0.0194(5) Uani d . 1 1 . .
H H1A 0.1791 0.0060 0.5851 0.023 Uiso calc R 1 1 . .
C C2 0.2366(2) 0.02545(16) 0.72564(16) 0.0199(5) Uani d . 1 1 . .
H H2A 0.2822 -0.0351 0.7241 0.024 Uiso calc R 1 1 . .
C C3 0.2363(2) 0.09259(17) 0.81752(17) 0.0207(5) Uani d . 1 1 . .
C C4 0.1569(2) 0.18171(17) 0.82009(17) 0.0224(5) Uani d . 1 1 . .
H H4A 0.1530 0.2240 0.8793 0.027 Uiso calc R 1 1 . .
C C5 0.0899(2) 0.20402(17) 0.73978(16) 0.0201(5) Uani d . 1 1 . .
C C6 0.0106(2) 0.29859(16) 0.74117(17) 0.0241(5) Uani d . 1 1 . .
H H6A 0.0172 0.3356 0.8070 0.029 Uiso calc R 1 1 . .
H H6B -0.0670 0.2740 0.7340 0.029 Uiso calc R 1 1 . .
C C7 0.0390(2) 0.37501(17) 0.65283(16) 0.0228(5) Uani d . 1 1 . .
H H7A 0.1116 0.4084 0.6669 0.027 Uiso calc R 1 1 . .
H H7B -0.0178 0.4309 0.6503 0.027 Uiso calc R 1 1 . .
C C8 0.0444(2) 0.31972(16) 0.54711(16) 0.0181(5) Uani d . 1 1 . .
H H8A -0.0314 0.2940 0.5284 0.022 Uiso calc R 1 1 . .
C C9 0.12720(19) 0.22354(16) 0.55283(15) 0.0167(5) Uani d . 1 1 . .
H H9A 0.1988 0.2540 0.5775 0.020 Uiso calc R 1 1 . .
C C10 0.09127(19) 0.14101(16) 0.63966(16) 0.0184(5) Uani d . 1 1 . .
C C11 0.15618(19) 0.17277(15) 0.44709(16) 0.0174(5) Uani d . 1 1 . .
H H11A 0.2245 0.1295 0.4572 0.021 Uiso calc R 1 1 . .
C C12 0.18324(19) 0.25475(16) 0.36265(16) 0.0181(5) Uani d . 1 1 . .
H H12A 0.1871 0.2185 0.2962 0.022 Uiso calc R 1 1 . .
H H12B 0.2573 0.2853 0.3764 0.022 Uiso calc R 1 1 . .
C C13 0.09600(19) 0.34550(16) 0.35520(16) 0.0168(5) Uani d . 1 1 . .
C C14 0.0867(2) 0.39593(16) 0.46352(16) 0.0184(5) Uani d . 1 1 . .
H H14A 0.1635 0.4173 0.4837 0.022 Uiso calc R 1 1 . .
C C15 0.0199(2) 0.49927(16) 0.44477(17) 0.0227(5) Uani d . 1 1 . .
H H15A 0.0346 0.5513 0.4989 0.027 Uiso calc R 1 1 . .
H H15B -0.0609 0.4854 0.4416 0.027 Uiso calc R 1 1 . .
C C16 0.0655(2) 0.53830(17) 0.33857(17) 0.0229(5) Uani d . 1 1 . .
H H16A 0.1135 0.6004 0.3478 0.027 Uiso calc R 1 1 . .
H H16B 0.0032 0.5574 0.2930 0.027 Uiso calc R 1 1 . .
C C17 0.1345(2) 0.44450(16) 0.29164(16) 0.0195(5) Uani d . 1 1 . .
H H17A 0.2148 0.4572 0.3068 0.023 Uiso calc R 1 1 . .
C C18 -0.0186(2) 0.30495(17) 0.31488(17) 0.0200(5) Uani d . 1 1 . .
H H18A -0.0077 0.2683 0.2502 0.030 Uiso calc R 1 1 . .
H H18B -0.0687 0.3644 0.3046 0.030 Uiso calc R 1 1 . .
H H18C -0.0511 0.2568 0.3647 0.030 Uiso calc R 1 1 . .
C C19 -0.0274(2) 0.08996(18) 0.62344(17) 0.0235(5) Uani d . 1 1 . .
H H19A -0.0211 0.0305 0.5768 0.035 Uiso calc R 1 1 . .
H H19B -0.0780 0.1421 0.5946 0.035 Uiso calc R 1 1 . .
H H19C -0.0564 0.0657 0.6889 0.035 Uiso calc R 1 1 . .
C C20 0.1205(2) 0.43974(17) 0.17282(16) 0.0215(5) Uani d . 1 1 . .
H H20A 0.0400 0.4298 0.1570 0.026 Uiso calc R 1 1 . .
C C21 0.1867(2) 0.35143(18) 0.12036(17) 0.0233(5) Uani d . 1 1 . .

loop_
_atom_site_aniso_label
_atom_site_aniso_U_11
_atom_site_aniso_U_22
_atom_site_aniso_U_33
_atom_site_aniso_U_12
_atom_site_aniso_U_13
_atom_site_aniso_U_23
O1 0.0291(10) 0.0234(8) 0.0217(8) 0.0045(7) -0.0075(7) 0.0019(6)
O2 0.0207(9) 0.0169(8) 0.0253(8) -0.0009(6) 0.0002(7) -0.0033(7)
O3 0.0265(10) 0.0221(8) 0.0284(9) 0.0012(7) 0.0011(7) 0.0086(7)
O4 0.0228(10) 0.0311(9) 0.0322(9) 0.0030(7) 0.0013(8) -0.0065(7)
O5 0.0325(11) 0.0357(9) 0.0337(9) -0.0032(8) 0.0029(9) -0.0137(8)
O6 0.0277(11) 0.0355(10) 0.0323(9) 0.0005(8) 0.0001(8) -0.0097(8)
C1 0.0205(13) 0.0162(10) 0.0214(11) 0.0000(9) 0.0029(10) 0.0009(9)
C2 0.0215(13) 0.0138(10) 0.0246(11) 0.0029(9) -0.0001(10) 0.0040(9)
C3 0.0233(13) 0.0181(11) 0.0207(11) -0.0007(9) 0.0016(10) 0.0040(9)
C4 0.0266(14) 0.0222(11) 0.0184(11) 0.0017(10) 0.0032(10) 0.0001(9)
C5 0.0213(13) 0.0206(11) 0.0184(11) 0.0007(9) 0.0022(10) 0.0021(9)
C6 0.0282(14) 0.0233(11) 0.0207(11) 0.0111(10) 0.0036(10) -0.0003(9)
C7 0.0277(14) 0.0209(11) 0.0197(11) 0.0069(9) 0.0001(10) 0.0000(9)
C8 0.0180(13) 0.0177(11) 0.0187(11) 0.0035(9) -0.0004(9) -0.0006(9)
C9 0.0155(12) 0.0173(10) 0.0174(11) 0.0011(9) 0.0009(9) 0.0009(9)
C10 0.0188(13) 0.0180(10) 0.0184(11) 0.0023(9) -0.0005(10) 0.0041(9)
C11 0.0151(12) 0.0160(10) 0.0209(11) 0.0017(9) -0.0015(9) -0.0020(9)
C12 0.0176(13) 0.0186(10) 0.0181(11) 0.0013(9) 0.0010(10) -0.0023(8)
C13 0.0160(12) 0.0168(10) 0.0176(11) 0.0006(9) 0.0004(9) -0.0003(9)
C14 0.0190(12) 0.0172(10) 0.0189(11) 0.0006(9) -0.0028(9) -0.0003(9)
C15 0.0282(14) 0.0173(11) 0.0226(11) 0.0041(10) -0.0008(10) -0.0001(9)
C16 0.0290(14) 0.0164(10) 0.0232(12) 0.0019(10) -0.0018(10) 0.0021(9)
C17 0.0206(13) 0.0177(11) 0.0201(11) -0.0021(9) -0.0018(10) 0.0030(9)
C18 0.0183(13) 0.0194(11) 0.0222(11) 0.0019(9) -0.0017(10) 0.0009(9)
C19 0.0201(13) 0.0250(11) 0.0254(12) -0.0013(10) 0.0005(10) 0.0042(10)
C20 0.0205(13) 0.0226(11) 0.0213(12) -0.0019(9) -0.0008(10) 0.0027(9)
C21 0.0243(14) 0.0268(12) 0.0189(11) -0.0011(10) 0.0001(10) 0.0040(10)

loop_
_atom_type_symbol
_atom_type_description
_atom_type_scat_dispersion_real
_atom_type_scat_dispersion_imag
_atom_type_scat_source
C C 0.0033 0.0016 'International Tables Vol C Tables 4.2.6.8 and 6.1.1.4'
H H 0.0000 0.0000 'International Tables Vol C Tables 4.2.6.8 and 6.1.1.4'
O O 0.0106 0.0060 'International Tables Vol C Tables 4.2.6.8 and 6.1.1.4'

loop_
_geom_angle_atom_site_label_1
_geom_angle_atom_site_label_2
_geom_angle_atom_site_label_3
_geom_angle_site_symmetry_1
_geom_angle_site_symmetry_3
_geom_angle
_geom_angle_publ_flag
C11 O2 H2 . . 109.5 ?
C20 O3 H3 . . 109.5 ?
C21 O4 H4 . . 109.7 ?
H61 O6 H62 . . 114.6 ?
C2 C1 C10 . . 124.04(13) ?
C2 C1 H1A . . 118.0 ?
C10 C1 H1A . . 118.0 ?
C1 C2 C3 . . 121.15(17) ?
C1 C2 H2A . . 119.4 ?
C3 C2 H2A . . 119.4 ?
O1 C3 C2 . . 121.2(2) ?
O1 C3 C4 . . 121.2(2) ?
C2 C3 C4 . . 117.6(2) ?
C5 C4 C3 . . 121.6(2) ?
C5 C4 H4A . . 119.2 ?
C3 C4 H4A . . 119.2 ?
C4 C5 C6 . . 121.6(2) ?
C4 C5 C10 . . 123.2(2) ?
C6 C5 C10 . . 115.21(18) ?
C5 C6 C7 . . 110.30(19) ?
C5 C6 H6A . . 109.6 ?
C7 C6 H6A . . 109.6 ?
C5 C6 H6B . . 109.6 ?
C7 C6 H6B . . 109.6 ?
H6A C6 H6B . . 108.1 ?
C6 C7 C8 . . 112.93(17) ?
C6 C7 H7A . . 109.0 ?
C8 C7 H7A . . 109.0 ?
C6 C7 H7B . . 109.0 ?
C8 C7 H7B . . 109.0 ?
H7A C7 H7B . . 107.8 ?
C14 C8 C7 . . 111.05(17) ?
C14 C8 C9 . . 108.23(18) ?
C7 C8 C9 . . 109.56(17) ?
C14 C8 H8A . . 109.3 ?
C7 C8 H8A . . 109.3 ?
C9 C8 H8A . . 109.3 ?
C11 C9 C8 . . 114.68(17) ?
C11 C9 C10 . . 114.52(16) ?
C8 C9 C10 . . 111.82(17) ?
C11 C9 H9A . . 104.8 ?
C8 C9 H9A . . 104.8 ?
C10 C9 H9A . . 104.8 ?
C1 C10 C5 . . 112.22(16) ?
C1 C10 C19 . . 105.45(15) ?
C5 C10 C19 . . 108.68(18) ?
C1 C10 C9 . . 110.70(16) ?
C5 C10 C9 . . 105.37(16) ?
C19 C10 C9 . . 114.56(18) ?
O2 C11 C12 . . 110.45(16) ?
O2 C11 C9 . . 111.34(16) ?
C12 C11 C9 . . 113.44(16) ?
O2 C11 H11A . . 107.1 ?
C12 C11 H11A . . 107.1 ?
C9 C11 H11A . . 107.1 ?
C11 C12 C13 . . 113.65(17) ?
C11 C12 H12A . . 108.8 ?
C13 C12 H12A . . 108.8 ?
C11 C12 H12B . . 108.8 ?
C13 C12 H12B . . 108.8 ?
H12A C12 H12B . . 107.7 ?
C18 C13 C14 . . 112.39(19) ?
C18 C13 C12 . . 111.51(17) ?
C14 C13 C12 . . 107.16(17) ?
C18 C13 C17 . . 110.08(18) ?
C14 C13 C17 . . 99.87(15) ?
C12 C13 C17 . . 115.30(18) ?
C8 C14 C15 . . 118.08(19) ?
C8 C14 C13 . . 114.08(16) ?
C15 C14 C13 . . 103.91(17) ?
C8 C14 H14A . . 106.7 ?
C15 C14 H14A . . 106.7 ?
C13 C14 H14A . . 106.7 ?
C14 C15 C16 . . 103.08(18) ?
C14 C15 H15A . . 111.1 ?
C16 C15 H15A . . 111.1 ?
C14 C15 H15B . . 111.1 ?
C16 C15 H15B . . 111.1 ?
H15A C15 H15B . . 109.1 ?
C15 C16 C17 . . 106.71(17) ?
C15 C16 H16A . . 110.4 ?
C17 C16 H16A . . 110.4 ?
C15 C16 H16B . . 110.4 ?
C17 C16 H16B . . 110.4 ?
H16A C16 H16B . . 108.6 ?
C20 C17 C16 . . 111.11(18) ?
C20 C17 C13 . . 117.47(18) ?
C16 C17 C13 . . 104.20(16) ?
C20 C17 H17A . . 107.9 ?
C16 C17 H17A . . 107.9 ?
C13 C17 H17A . . 107.9 ?
C13 C18 H18A . . 109.5 ?
C13 C18 H18B . . 109.5 ?
H18A C18 H18B . . 109.5 ?
C13 C18 H18C . . 109.5 ?
H18A C18 H18C . . 109.5 ?
H18B C18 H18C . . 109.5 ?
C10 C19 H19A . . 109.5 ?
C10 C19 H19B . . 109.5 ?
H19A C19 H19B . . 109.5 ?
C10 C19 H19C . . 109.5 ?
H19A C19 H19C . . 109.5 ?
H19B C19 H19C . . 109.5 ?
O3 C20 C21 . . 107.00(16) ?
O3 C20 C17 . . 109.98(17) ?
C21 C20 C17 . . 114.63(19) ?
O3 C20 H20A . . 108.4 ?
C21 C20 H20A . . 108.4 ?
C17 C20 H20A . . 108.4 ?
O5 C21 O4 . . 123.4(2) ?
O5 C21 C20 . . 123.0(2) ?
O4 C21 C20 . . 113.57(18) ?

loop_
_geom_bond_atom_site_label_1
_geom_bond_atom_site_label_2
_geom_bond_site_symmetry_2
_geom_bond_distance
_geom_bond_publ_flag
O1 C3 . 1.249(3) ?
O2 C11 . 1.436(2) ?
O2 H2 . 0.8200 ?
O3 C20 . 1.431(2) ?
O3 H3 . 0.8200 ?
O4 C21 . 1.317(3) ?
O4 H4 . 0.8200 ?
O5 C21 . 1.218(2) ?
O6 H61 . 0.8616 ?
O6 H62 . 0.8572 ?
C1 C2 . 1.331(2) ?
C1 C10 . 1.501(2) ?
C1 H1A . 0.9300 ?
C2 C3 . 1.452(3) ?
C2 H2A . 0.9300 ?
C3 C4 . 1.458(3) ?
C4 C5 . 1.332(3) ?
C4 H4A . 0.9300 ?
C5 C6 . 1.510(3) ?
C5 C10 . 1.512(3) ?
C6 C7 . 1.525(3) ?
C6 H6A . 0.9700 ?
C6 H6B . 0.9700 ?
C7 C8 . 1.529(3) ?
C7 H7A . 0.9700 ?
C7 H7B . 0.9700 ?
C8 C14 . 1.524(3) ?
C8 C9 . 1.553(3) ?
C8 H8A . 0.9800 ?
C9 C11 . 1.542(3) ?
C9 C10 . 1.581(3) ?
C9 H9A . 0.9800 ?
C10 C19 . 1.554(3) ?
C11 C12 . 1.530(3) ?
C11 H11A . 0.9800 ?
C12 C13 . 1.537(3) ?
C12 H12A . 0.9700 ?
C12 H12B . 0.9700 ?
C13 C18 . 1.535(3) ?
C13 C14 . 1.536(3) ?
C13 C17 . 1.554(3) ?
C14 C15 . 1.535(3) ?
C14 H14A . 0.9800 ?
C15 C16 . 1.550(3) ?
C15 H15A . 0.9700 ?
C15 H15B . 0.9700 ?
C16 C17 . 1.552(3) ?
C16 H16A . 0.9700 ?
C16 H16B . 0.9700 ?
C17 C20 . 1.541(3) ?
C17 H17A . 0.9800 ?
C18 H18A . 0.9600 ?
C18 H18B . 0.9600 ?
C18 H18C . 0.9600 ?
C19 H19A . 0.9600 ?
C19 H19B . 0.9600 ?
C19 H19C . 0.9600 ?
C20 C21 . 1.514(3) ?
C20 H20A . 0.9800 ?

loop_
_geom_hbond_atom_site_label_D
_geom_hbond_atom_site_label_H
_geom_hbond_atom_site_label_A
_geom_hbond_site_symmetry_A
_geom_hbond_distance_DH
_geom_hbond_distance_HA
_geom_hbond_distance_DA
_geom_hbond_angle_DHA
_geom_hbond_publ_flag
O2 H2 O1 2_554 0.82 1.92 2.708(2) 161.0 yes
O3 H3 O2 3 0.82 2.06 2.819(2) 153.1 yes
O4 H4 O6 1_554 0.82 1.84 2.646(2) 167.4 yes
O6 H61 O1 . 0.86 1.92 2.765(2) 164.8 yes
O6 H62 O5 4_556 0.86 2.10 2.938(2) 165.7 yes

loop_
_geom_torsion_atom_site_label_1
_geom_torsion_atom_site_label_2
_geom_torsion_atom_site_label_3
_geom_torsion_atom_site_label_4
_geom_torsion_site_symmetry_1
_geom_torsion_site_symmetry_2
_geom_torsion_site_symmetry_3
_geom_torsion_site_symmetry_4
_geom_torsion
_geom_torsion_publ_flag
C10 C1 C2 C3 . . . . -3.6(3) ?
C1 C2 C3 O1 . . . . -174.30(19) ?
C1 C2 C3 C4 . . . . 4.9(3) ?
O1 C3 C4 C5 . . . . 176.5(2) ?
C2 C3 C4 C5 . . . . -2.7(3) ?
C3 C4 C5 C6 . . . . -177.9(2) ?
C3 C4 C5 C10 . . . . -0.9(4) ?
C4 C5 C6 C7 . . . . 120.0(2) ?
C10 C5 C6 C7 . . . . -57.2(3) ?
C5 C6 C7 C8 . . . . 52.4(3) ?
C6 C7 C8 C14 . . . . -173.2(2) ?
C6 C7 C8 C9 . . . . -53.7(3) ?
C14 C8 C9 C11 . . . . -48.7(2) ?
C7 C8 C9 C11 . . . . -169.93(19) ?
C14 C8 C9 C10 . . . . 178.76(17) ?
C7 C8 C9 C10 . . . . 57.5(2) ?
C2 C1 C10 C5 . . . . 0.1(2) ?
C2 C1 C10 C19 . . . . -118.10(18) ?
C2 C1 C10 C9 . . . . 117.47(18) ?
C4 C5 C10 C1 . . . . 2.2(3) ?
C6 C5 C10 C1 . . . . 179.43(17) ?
C4 C5 C10 C19 . . . . 118.5(2) ?
C6 C5 C10 C19 . . . . -64.4(2) ?
C4 C5 C10 C9 . . . . -118.3(2) ?
C6 C5 C10 C9 . . . . 58.9(2) ?
C11 C9 C10 C1 . . . . 47.5(2) ?
C8 C9 C10 C1 . . . . -179.92(15) ?
C11 C9 C10 C5 . . . . 169.00(19) ?
C8 C9 C10 C5 . . . . -58.4(2) ?
C11 C9 C10 C19 . . . . -71.6(2) ?
C8 C9 C10 C19 . . . . 61.0(2) ?
C8 C9 C11 O2 . . . . -80.3(2) ?
C10 C9 C11 O2 . . . . 51.0(2) ?
C8 C9 C11 C12 . . . . 45.0(3) ?
C10 C9 C11 C12 . . . . 176.29(18) ?
O2 C11 C12 C13 . . . . 77.4(2) ?
C9 C11 C12 C13 . . . . -48.4(3) ?
C11 C12 C13 C18 . . . . -68.5(2) ?
C11 C12 C13 C14 . . . . 54.9(2) ?
C11 C12 C13 C17 . . . . 165.03(17) ?
C7 C8 C14 C15 . . . . -58.4(3) ?
C9 C8 C14 C15 . . . . -178.66(18) ?
C7 C8 C14 C13 . . . . 179.2(2) ?
C9 C8 C14 C13 . . . . 58.9(2) ?
C18 C13 C14 C8 . . . . 60.7(2) ?
C12 C13 C14 C8 . . . . -62.1(2) ?
C17 C13 C14 C8 . . . . 177.38(19) ?
C18 C13 C14 C15 . . . . -69.2(2) ?
C12 C13 C14 C15 . . . . 167.97(17) ?
C17 C13 C14 C15 . . . . 47.5(2) ?
C8 C14 C15 C16 . . . . -164.81(19) ?
C13 C14 C15 C16 . . . . -37.3(2) ?
C14 C15 C16 C17 . . . . 12.2(2) ?
C15 C16 C17 C20 . . . . 144.16(19) ?
C15 C16 C17 C13 . . . . 16.7(2) ?
C18 C13 C17 C20 . . . . -43.8(3) ?
C14 C13 C17 C20 . . . . -162.2(2) ?
C12 C13 C17 C20 . . . . 83.4(3) ?
C18 C13 C17 C16 . . . . 79.6(2) ?
C14 C13 C17 C16 . . . . -38.8(2) ?
C12 C13 C17 C16 . . . . -153.20(19) ?
C16 C17 C20 O3 . . . . 58.4(2) ?
C13 C17 C20 O3 . . . . 178.26(17) ?
C16 C17 C20 C21 . . . . 179.04(18) ?
C13 C17 C20 C21 . . . . -61.2(3) ?
O3 C20 C21 O5 . . . . -120.4(2) ?
C17 C20 C21 O5 . . . . 117.4(2) ?
O3 C20 C21 O4 . . . . 58.8(2) ?
C17 C20 C21 O4 . . . . -63.5(2) ?

loop_
_cod_related_entry_id
_cod_related_entry_database
_cod_related_entry_code
1 ChemSpider 30656678
